data_4514957
loop_
_publ_author_name
'Chaudhari, Prakash D.'
'Hong, Bor-Cherng'
'Wen, Chao-Lin'
'Lee, Gene-Hsiang'

_publ_section_title
;
 Asymmetric Synthesis of Spirocyclopentane Oxindoles Containing Four
 Consecutive Stereocenters and Quaternary \a-Nitro Esters via
 Organocatalytic Enantioselective Michael-Michael Cascade Reactions.
;
_journal_issue 1
_journal_name_full 'ACS omega'
_journal_page_first 655
_journal_page_last 667
_journal_paper_doi 10.1021/acsomega.8b03049
_journal_volume 4
_journal_year 2019
_chemical_formula_sum 'C24 H25 N3 O7'
_chemical_formula_weight 467.47
_space_group_crystal_system monoclinic
_space_group_IT_number 14
_space_group_name_Hall '-P 2yn'
_space_group_name_H-M_alt 'P 1 21/n 1'
_symmetry_space_group_name_Hall '-P 2yn'
_symmetry_space_group_name_H-M 'P 1 21/n 1'
_atom_sites_solution_hydrogens mixed
_audit_creation_method SHELXL-2014/7
_cell_angle_alpha 90
_cell_angle_beta 108.3567(11)
_cell_angle_gamma 90
_cell_formula_units_Z 8
_cell_length_a 11.4775(4)
_cell_length_b 29.4193(10)
_cell_length_c 14.3936(5)
_cell_measurement_reflns_used 9886
_cell_measurement_temperature 200(2)
_cell_measurement_theta_max 75.10
_cell_measurement_theta_min 3.00
_cell_volume 4612.8(3)
_computing_cell_refinement 'Bruker SAINT'
_computing_data_collection 'Bruker APEX3'
_computing_data_reduction 'Bruker SAINT'
_computing_molecular_graphics 'Bruker SHELXTL'
_computing_publication_material 'Bruker SHELXTL'
_computing_structure_refinement 'SHELXL-2014/7 (Sheldrick, 2014)'
_computing_structure_solution 'SHELXS-97 (Sheldrick 2008)'
_diffrn_ambient_temperature 200(2)
_diffrn_measured_fraction_theta_full 0.999
_diffrn_measured_fraction_theta_max 0.999
_diffrn_measurement_device_type 'Bruker D8 VENTURE'
_diffrn_measurement_method '\f and \w scans'
_diffrn_radiation_type CuK\a
_diffrn_radiation_wavelength 1.54178
_diffrn_reflns_av_R_equivalents 0.0252
_diffrn_reflns_av_unetI/netI 0.0230
_diffrn_reflns_Laue_measured_fraction_full 0.999
_diffrn_reflns_Laue_measured_fraction_max 0.999
_diffrn_reflns_limit_h_max 14
_diffrn_reflns_limit_h_min -14
_diffrn_reflns_limit_k_max 36
_diffrn_reflns_limit_k_min -36
_diffrn_reflns_limit_l_max 18
_diffrn_reflns_limit_l_min -18
_diffrn_reflns_number 29853
_diffrn_reflns_point_group_measured_fraction_full 0.999
_diffrn_reflns_point_group_measured_fraction_max 0.999
_diffrn_reflns_theta_full 67.679
_diffrn_reflns_theta_max 74.982
_diffrn_reflns_theta_min 3.004
_exptl_absorpt_coefficient_mu 0.836
_exptl_absorpt_correction_T_max 0.7539
_exptl_absorpt_correction_T_min 0.5429
_exptl_absorpt_correction_type multi-scan
_exptl_absorpt_process_details 'SADABS (Bruker, 2016)'
_exptl_crystal_colour light-brown
_exptl_crystal_density_diffrn 1.346
_exptl_crystal_description block
_exptl_crystal_F_000 1968
_exptl_crystal_size_max 0.188
_exptl_crystal_size_mid 0.164
_exptl_crystal_size_min 0.156
_refine_diff_density_max 0.455
_refine_diff_density_min -0.352
_refine_diff_density_rms 0.042
_refine_ls_extinction_method none
_refine_ls_goodness_of_fit_ref 1.028
_refine_ls_hydrogen_treatment mixed
_refine_ls_matrix_type full
_refine_ls_number_parameters 636
_refine_ls_number_reflns 9501
_refine_ls_number_restraints 7
_refine_ls_restrained_S_all 1.061
_refine_ls_R_factor_all 0.0605
_refine_ls_R_factor_gt 0.0530
_refine_ls_shift/su_max 0.001
_refine_ls_shift/su_mean 0.000
_refine_ls_structure_factor_coef Fsqd
_refine_ls_weighting_details 'w=1/[\s^2^(Fo^2^)+(0.0524P)^2^+2.9506P] where P=(Fo^2^+2Fc^2^)/3'
_refine_ls_weighting_scheme calc
_refine_ls_wR_factor_gt 0.1294
_refine_ls_wR_factor_ref 0.1378
_reflns_Friedel_coverage 0.000
_reflns_number_gt 8200
_reflns_number_total 9501
_reflns_threshold_expression 'I > 2\s(I)'
_cod_data_source_file ao8b03049_si_007.cif
_cod_data_source_block ic19221
_cod_database_code 4514957
_shelx_shelxl_version_number 2014/7
_shelx_space_group_comment
; 
The symmetry employed for this shelxl refinement is uniquely defined 
by the following loop, which should always be used as a source of 
symmetry information in preference to the above space-group names. 
They are only intended as comments. 
;
_shelx_estimated_absorpt_t_min 0.859
_shelx_estimated_absorpt_t_max 0.881

loop_
_space_group_symop_operation_xyz
'x, y, z'
'-x+1/2, y+1/2, -z+1/2'
'-x, -y, -z'
'x-1/2, -y-1/2, z-1/2'

loop_
_atom_site_label
_atom_site_type_symbol
_atom_site_fract_x
_atom_site_fract_y
_atom_site_fract_z
_atom_site_U_iso_or_equiv
_atom_site_adp_type
_atom_site_occupancy
_atom_site_site_symmetry_order
_atom_site_calc_flag
_atom_site_refinement_flags_posn
_atom_site_refinement_flags_adp
_atom_site_refinement_flags_occupancy
_atom_site_disorder_assembly
_atom_site_disorder_group
O1 O 0.63423(11) 0.12762(4) 0.99500(8) 0.0392(3) Uani 1 1 d . . . . .
O2 O 0.39000(16) 0.03749(6) 0.93824(12) 0.0655(4) Uani 1 1 d . . . . .
O3 O 0.28211(17) -0.01114(6) 0.83701(16) 0.0742(5) Uani 1 1 d . . . . .
O4 O 0.61350(16) 0.05173(6) 0.63590(11) 0.0573(4) Uani 1 1 d . . . . .
O5 O 0.41866(16) 0.06340(7) 0.58952(11) 0.0732(5) Uani 1 1 d . . . . .
O6 O 0.36015(14) 0.15133(6) 0.71340(13) 0.0626(4) Uani 1 1 d . . . . .
O7 O 0.47916(14) 0.15930(6) 0.61606(11) 0.0611(4) Uani 1 1 d . . . . .
N1 N 0.83787(14) 0.10826(5) 1.03550(11) 0.0379(3) Uani 1 1 d . . . . .
H1 H 0.857(2) 0.1181(8) 1.0941(18) 0.049(6) Uiso 1 1 d . . . . .
N2 N 0.35068(15) 0.02137(6) 0.85673(14) 0.0502(4) Uani 1 1 d . . . . .
N3 N 0.52247(17) 0.06973(6) 0.64461(11) 0.0492(4) Uani 1 1 d . . . . .
C1 C 0.72152(16) 0.11077(6) 0.97479(11) 0.0330(3) Uani 1 1 d . . . . .
C2 C 0.71461(15) 0.08584(6) 0.87890(11) 0.0321(3) Uani 1 1 d . . . . .
C3 C 0.84492(15) 0.06955(6) 0.90026(12) 0.0335(3) Uani 1 1 d . . . . .
C4 C 0.89938(18) 0.04455(6) 0.84365(14) 0.0413(4) Uani 1 1 d . . . . .
H4A H 0.8536 0.0354 0.7792 0.050 Uiso 1 1 calc R U . . .
C5 C 1.02327(19) 0.03316(7) 0.88371(17) 0.0491(5) Uani 1 1 d . . . . .
H5 H 1.0624 0.0161 0.8460 0.059 Uiso 1 1 calc R U . . .
C6 C 1.08945(18) 0.04642(7) 0.97728(17) 0.0511(5) Uani 1 1 d . . . . .
H6 H 1.1734 0.0379 1.0032 0.061 Uiso 1 1 calc R U . . .
C7 C 1.03623(17) 0.07192(7) 1.03468(15) 0.0461(4) Uani 1 1 d . . . . .
H7 H 1.0820 0.0812 1.0991 0.055 Uiso 1 1 calc R U . . .
C8 C 0.91365(16) 0.08317(6) 0.99378(13) 0.0360(4) Uani 1 1 d . . . . .
C9 C 0.61718(16) 0.04810(6) 0.86367(12) 0.0365(4) Uani 1 1 d . . . . .
H9A H 0.6328 0.0231 0.8231 0.044 Uiso 1 1 calc R U . . .
H9B H 0.6156 0.0356 0.9271 0.044 Uiso 1 1 calc R U . . .
C10 C 0.49734(16) 0.07280(7) 0.81080(12) 0.0382(4) Uani 1 1 d . . . . .
H10 H 0.4810 0.0946 0.8585 0.046 Uiso 1 1 calc R U . . .
C11 C 0.53241(17) 0.10123(7) 0.73318(12) 0.0390(4) Uani 1 1 d . . . . .
C12 C 0.66877(15) 0.11514(6) 0.78303(11) 0.0335(3) Uani 1 1 d . . . . .
H12 H 0.7143 0.1034 0.7392 0.040 Uiso 1 1 calc R U . . .
C13 C 0.38485(18) 0.04253(8) 0.77350(15) 0.0488(5) Uani 1 1 d . . . . .
H13A H 0.3150 0.0608 0.7326 0.059 Uiso 1 1 calc R U . . .
H13B H 0.4017 0.0182 0.7319 0.059 Uiso 1 1 calc R U . . .
C14 C 0.44518(18) 0.14041(8) 0.68755(14) 0.0492(5) Uani 1 1 d . . . . .
C15 C 0.4040(2) 0.19684(11) 0.5598(2) 0.0773(9) Uani 1 1 d . . . . .
H15A H 0.4145 0.1981 0.4942 0.093 Uiso 1 1 calc R U . . .
H15B H 0.3164 0.1904 0.5507 0.093 Uiso 1 1 calc R U . . .
C16 C 0.4352(3) 0.24093(12) 0.6067(3) 0.0932(11) Uani 1 1 d . . . . .
H16A H 0.4128 0.2416 0.6669 0.140 Uiso 1 1 calc R U . . .
H16B H 0.3902 0.2648 0.5622 0.140 Uiso 1 1 calc R U . . .
H16C H 0.5236 0.2461 0.6224 0.140 Uiso 1 1 calc R U . . .
C17 C 0.69608(16) 0.16564(6) 0.79336(12) 0.0369(4) Uani 1 1 d . . . . .
C18 C 0.6372(2) 0.19602(7) 0.83781(14) 0.0457(4) Uani 1 1 d . . . . .
H18 H 0.5786 0.1851 0.8666 0.055 Uiso 1 1 calc R U . . .
C19 C 0.6634(2) 0.24225(7) 0.84048(16) 0.0570(5) Uani 1 1 d . . . . .
H19 H 0.6220 0.2624 0.8711 0.068 Uiso 1 1 calc R U . . .
C20 C 0.7478(2) 0.25958(8) 0.79992(18) 0.0615(6) Uani 1 1 d . . . . .
C21 C 0.8077(2) 0.22936(9) 0.7581(2) 0.0708(7) Uani 1 1 d . . . . .
H21 H 0.8676 0.2404 0.7308 0.085 Uiso 1 1 calc R U . . .
C22 C 0.7830(2) 0.18310(8) 0.75459(18) 0.0554(5) Uani 1 1 d . . . . .
H22 H 0.8263 0.1631 0.7252 0.067 Uiso 1 1 calc R U . . .
C23 C 0.7687(3) 0.31048(9) 0.7959(2) 0.0857(9) Uani 1 1 d . . . . .
H23A H 0.7602 0.3249 0.8556 0.103 Uiso 1 1 calc R U . . .
H23B H 0.8535 0.3159 0.7952 0.103 Uiso 1 1 calc R U . . .
C24 C 0.6808(4) 0.33210(11) 0.7082(3) 0.1203(16) Uani 1 1 d . . . . .
H24A H 0.6972 0.3213 0.6491 0.180 Uiso 1 1 calc R U . . .
H24B H 0.6905 0.3652 0.7130 0.180 Uiso 1 1 calc R U . . .
H24C H 0.5967 0.3240 0.7048 0.180 Uiso 1 1 calc R U . . .
O8 O 0.86224(11) 0.13306(4) 1.23490(8) 0.0387(3) Uani 1 1 d . . . . .
O9 O 1.1512(2) 0.06036(8) 1.33559(18) 0.0976(8) Uani 1 1 d . . . . .
O10 O 1.1106(6) -0.00040(18) 1.3987(6) 0.0967(18) Uani 0.476(4) 1 d D . P A 1
O10' O 1.1803(6) 0.00092(17) 1.4170(6) 0.0967(18) Uani 0.524(4) 1 d . . P A 2
O11 O 0.87479(18) 0.09669(6) 1.62583(11) 0.0681(5) Uani 1 1 d D . . . .
O12 O 1.07041(17) 0.09724(7) 1.65106(11) 0.0724(5) Uani 1 1 d . . . . .
O13 O 1.10700(15) 0.17539(6) 1.48170(14) 0.0652(4) Uani 1 1 d . . . . .
O14 O 1.01081(16) 0.19350(6) 1.59040(13) 0.0723(5) Uani 1 1 d D . . . .
N4 N 0.65770(13) 0.11527(5) 1.19330(10) 0.0349(3) Uani 1 1 d . . . . .
H4 H 0.642(2) 0.1202(8) 1.1294(18) 0.047(6) Uiso 1 1 d . . . . .
N5 N 1.13756(18) 0.03961(7) 1.40244(14) 0.0575(5) Uani 1 1 d D . . . .
N6 N 0.96431(17) 0.10466(6) 1.60067(11) 0.0468(4) Uani 1 1 d . . . . .
C25 C 0.77260(15) 0.11948(5) 1.25614(11) 0.0311(3) Uani 1 1 d . . . . .
C26 C 0.77297(15) 0.10108(5) 1.35710(11) 0.0297(3) Uani 1 1 d . . . . .
C27 C 0.64203(15) 0.08554(6) 1.33492(12) 0.0324(3) Uani 1 1 d . . . . .
C28 C 0.58251(17) 0.06553(6) 1.39421(13) 0.0396(4) Uani 1 1 d . . . . .
H28 H 0.6254 0.0591 1.4609 0.048 Uiso 1 1 calc R U . . .
C29 C 0.45836(18) 0.05490(7) 1.35429(15) 0.0465(4) Uani 1 1 d . . . . .
H29 H 0.4159 0.0414 1.3942 0.056 Uiso 1 1 calc R U . . .
C30 C 0.39664(18) 0.06388(7) 1.25677(16) 0.0486(5) Uani 1 1 d . . . . .
H30 H 0.3121 0.0563 1.2307 0.058 Uiso 1 1 calc R U . . .
C31 C 0.45542(17) 0.08386(7) 1.19580(14) 0.0443(4) Uani 1 1 d . . . . .
H31 H 0.4131 0.0898 1.1288 0.053 Uiso 1 1 calc R U . . .
C32 C 0.57804(15) 0.09459(6) 1.23739(12) 0.0341(3) Uani 1 1 d . . . . .
C33 C 0.87202(15) 0.06389(5) 1.38918(12) 0.0327(3) Uani 1 1 d . . . . .
H33A H 0.8555 0.0431 1.4376 0.039 Uiso 1 1 calc R U . . .
H33B H 0.8775 0.0460 1.3325 0.039 Uiso 1 1 calc R U . . .
C34 C 0.98855(15) 0.09155(6) 1.43478(12) 0.0333(3) Uani 1 1 d . . . . .
H34 H 1.0032 0.1093 1.3802 0.040 Uiso 1 1 calc R U . . .
C35 C 0.94954(16) 0.12618(6) 1.49920(11) 0.0345(3) Uani 1 1 d . . . . .
C36 C 0.81145(15) 0.13587(5) 1.44415(11) 0.0309(3) Uani 1 1 d . . . . .
H36 H 0.7668 0.1258 1.4901 0.037 Uiso 1 1 calc R U . . .
C37 C 1.10521(18) 0.06434(7) 1.48183(14) 0.0452(4) Uani 1 1 d . . . . .
H37A H 1.1729 0.0850 1.5169 0.054 Uiso 1 1 calc R U . . .
H37B H 1.0917 0.0424 1.5295 0.054 Uiso 1 1 calc R U . . .
C38 C 1.03275(19) 0.16772(7) 1.52263(15) 0.0484(5) Uani 1 1 d . . . . .
C39 C 1.0767(5) 0.22952(17) 1.6433(4) 0.0631(10) Uani 0.476(4) 1 d D . P A 1
H39A H 1.1656 0.2257 1.6539 0.076 Uiso 0.476(4) 1 calc R U P A 1
H39B H 1.0631 0.2321 1.7077 0.076 Uiso 0.476(4) 1 calc R U P A 1
C40 C 1.0277(8) 0.2709(2) 1.5808(6) 0.0851(15) Uani 0.476(4) 1 d D . P A 1
H40A H 1.0301 0.2656 1.5142 0.128 Uiso 0.476(4) 1 calc R U P A 1
H40B H 1.0785 0.2974 1.6088 0.128 Uiso 0.476(4) 1 calc R U P A 1
H40C H 0.9429 0.2766 1.5789 0.128 Uiso 0.476(4) 1 calc R U P A 1
C39' C 1.0879(5) 0.23852(17) 1.5925(4) 0.0631(10) Uani 0.524(4) 1 d D . P A 2
H39C H 1.1734 0.2349 1.6361 0.076 Uiso 0.524(4) 1 calc R U P A 2
H39D H 1.0892 0.2465 1.5260 0.076 Uiso 0.524(4) 1 calc R U P A 2
C40' C 1.0215(8) 0.2740(2) 1.6312(6) 0.0851(15) Uani 0.524(4) 1 d D . P A 2
H40D H 0.9380 0.2777 1.5859 0.128 Uiso 0.524(4) 1 calc R U P A 2
H40E H 1.0654 0.3030 1.6376 0.128 Uiso 0.524(4) 1 calc R U P A 2
H40F H 1.0175 0.2646 1.6955 0.128 Uiso 0.524(4) 1 calc R U P A 2
C41 C 0.77460(16) 0.18502(6) 1.42120(12) 0.0347(3) Uani 1 1 d . . . . .
C42 C 0.82686(17) 0.21318(6) 1.36707(13) 0.0402(4) Uani 1 1 d . . . . .
H42 H 0.8858 0.2011 1.3399 0.048 Uiso 1 1 calc R U . . .
C43 C 0.7936(2) 0.25849(7) 1.35270(17) 0.0525(5) Uani 1 1 d . . . . .
H43 H 0.8321 0.2774 1.3174 0.063 Uiso 1 1 calc R U . . .
C44 C 0.7048(2) 0.27691(8) 1.3891(2) 0.0639(6) Uani 1 1 d . . . . .
C45 C 0.6519(2) 0.24887(8) 1.4410(2) 0.0651(6) Uani 1 1 d . . . . .
H45 H 0.5903 0.2607 1.4656 0.078 Uiso 1 1 calc R U . . .
C46 C 0.6869(2) 0.20346(7) 1.45813(17) 0.0493(5) Uani 1 1 d . . . . .
H46 H 0.6504 0.1850 1.4955 0.059 Uiso 1 1 calc R U . . .
C47 C 0.6710(4) 0.32708(9) 1.3737(3) 0.0961(11) Uani 1 1 d . . . . .
H47A H 0.6569 0.3350 1.3042 0.115 Uiso 1 1 calc R U . . .
H47B H 0.5935 0.3324 1.3884 0.115 Uiso 1 1 calc R U . . .
C48 C 0.7665(4) 0.35664(10) 1.4355(4) 0.1170(16) Uani 1 1 d . . . . .
H48A H 0.7743 0.3513 1.5044 0.176 Uiso 1 1 calc R U . . .
H48B H 0.7444 0.3885 1.4188 0.176 Uiso 1 1 calc R U . . .
H48C H 0.8449 0.3499 1.4247 0.176 Uiso 1 1 calc R U . . .

loop_
_atom_site_aniso_label
_atom_site_aniso_U_11
_atom_site_aniso_U_22
_atom_site_aniso_U_33
_atom_site_aniso_U_23
_atom_site_aniso_U_13
_atom_site_aniso_U_12
O1 0.0441(7) 0.0502(7) 0.0245(5) 0.0006(5) 0.0124(5) 0.0114(5)
O2 0.0695(10) 0.0835(12) 0.0503(9) -0.0029(8) 0.0287(8) -0.0179(9)
O3 0.0693(11) 0.0650(10) 0.1043(15) -0.0205(10) 0.0503(11) -0.0214(9)
O4 0.0729(10) 0.0637(9) 0.0426(8) -0.0130(7) 0.0286(7) -0.0018(8)
O5 0.0647(10) 0.1103(15) 0.0348(8) -0.0192(8) 0.0019(7) -0.0126(10)
O6 0.0450(8) 0.0751(11) 0.0669(10) 0.0121(8) 0.0167(7) 0.0140(7)
O7 0.0481(8) 0.0869(12) 0.0414(8) 0.0245(8) 0.0042(6) 0.0064(8)
N1 0.0398(8) 0.0455(8) 0.0266(7) -0.0022(6) 0.0080(6) 0.0010(6)
N2 0.0394(8) 0.0577(10) 0.0592(11) -0.0069(8) 0.0236(8) -0.0027(7)
N3 0.0576(10) 0.0655(11) 0.0247(7) -0.0047(7) 0.0132(7) -0.0062(8)
C1 0.0399(9) 0.0365(8) 0.0226(7) 0.0033(6) 0.0100(6) 0.0030(7)
C2 0.0359(8) 0.0382(8) 0.0233(7) 0.0007(6) 0.0111(6) 0.0042(6)
C3 0.0365(8) 0.0341(8) 0.0320(8) 0.0073(6) 0.0139(7) 0.0043(6)
C4 0.0483(10) 0.0402(9) 0.0413(9) 0.0059(7) 0.0224(8) 0.0077(8)
C5 0.0495(11) 0.0451(10) 0.0629(13) 0.0111(9) 0.0324(10) 0.0103(8)
C6 0.0353(9) 0.0499(11) 0.0708(14) 0.0180(10) 0.0206(9) 0.0066(8)
C7 0.0355(9) 0.0492(10) 0.0496(11) 0.0088(8) 0.0076(8) -0.0020(8)
C8 0.0358(8) 0.0362(8) 0.0364(8) 0.0062(7) 0.0119(7) 0.0007(7)
C9 0.0410(9) 0.0423(9) 0.0278(8) -0.0013(7) 0.0130(7) -0.0012(7)
C10 0.0378(9) 0.0510(10) 0.0263(8) -0.0037(7) 0.0107(7) -0.0010(7)
C11 0.0398(9) 0.0524(10) 0.0239(7) -0.0022(7) 0.0086(7) 0.0031(8)
C12 0.0362(8) 0.0430(9) 0.0224(7) 0.0016(6) 0.0106(6) 0.0067(7)
C13 0.0427(10) 0.0630(12) 0.0401(10) -0.0078(9) 0.0122(8) -0.0067(9)
C14 0.0377(10) 0.0660(13) 0.0382(10) 0.0046(9) 0.0037(8) 0.0055(9)
C15 0.0460(12) 0.113(2) 0.0608(15) 0.0405(16) -0.0002(11) 0.0114(14)
C16 0.0758(19) 0.089(2) 0.098(2) 0.0416(19) 0.0035(17) 0.0045(16)
C17 0.0382(9) 0.0434(9) 0.0275(8) 0.0077(7) 0.0081(7) 0.0072(7)
C18 0.0598(12) 0.0462(10) 0.0341(9) 0.0075(8) 0.0189(8) 0.0118(9)
C19 0.0815(16) 0.0434(11) 0.0439(11) 0.0058(9) 0.0166(11) 0.0133(10)
C20 0.0705(15) 0.0471(12) 0.0573(13) 0.0134(10) 0.0062(11) 0.0027(10)
C21 0.0645(15) 0.0613(14) 0.094(2) 0.0217(14) 0.0359(14) -0.0013(12)
C22 0.0549(12) 0.0548(12) 0.0665(14) 0.0108(10) 0.0333(11) 0.0073(10)
C23 0.107(2) 0.0500(14) 0.083(2) 0.0157(13) 0.0054(17) -0.0059(14)
C24 0.150(4) 0.0595(18) 0.119(3) 0.0435(19) -0.004(3) -0.009(2)
O8 0.0427(7) 0.0494(7) 0.0261(5) 0.0002(5) 0.0138(5) -0.0095(5)
O9 0.1200(18) 0.1058(16) 0.1006(16) 0.0224(13) 0.0829(15) 0.0274(14)
O10 0.155(5) 0.0654(14) 0.091(3) 0.0149(15) 0.068(5) 0.060(3)
O10' 0.155(5) 0.0654(14) 0.091(3) 0.0149(15) 0.068(5) 0.060(3)
O11 0.0890(12) 0.0823(12) 0.0406(8) 0.0204(8) 0.0313(8) 0.0105(10)
O12 0.0759(11) 0.0962(13) 0.0317(7) 0.0090(8) -0.0024(7) 0.0219(10)
O13 0.0493(8) 0.0552(9) 0.0811(12) 0.0061(8) 0.0061(8) -0.0175(7)
O14 0.0665(10) 0.0556(9) 0.0709(11) -0.0337(8) -0.0126(8) 0.0018(8)
N4 0.0381(7) 0.0428(8) 0.0234(6) 0.0032(6) 0.0092(6) 0.0009(6)
N5 0.0577(11) 0.0614(12) 0.0566(11) 0.0077(9) 0.0226(9) 0.0201(9)
N6 0.0673(11) 0.0463(9) 0.0237(7) -0.0001(6) 0.0097(7) 0.0086(8)
C25 0.0390(8) 0.0320(8) 0.0231(7) -0.0008(6) 0.0107(6) -0.0017(6)
C26 0.0360(8) 0.0316(7) 0.0222(7) -0.0004(6) 0.0102(6) -0.0032(6)
C27 0.0365(8) 0.0330(8) 0.0292(8) -0.0037(6) 0.0125(6) -0.0023(6)
C28 0.0459(10) 0.0427(9) 0.0342(9) -0.0015(7) 0.0182(7) -0.0059(7)
C29 0.0469(10) 0.0498(11) 0.0519(11) -0.0074(9) 0.0286(9) -0.0095(8)
C30 0.0342(9) 0.0564(12) 0.0575(12) -0.0127(9) 0.0178(8) -0.0058(8)
C31 0.0363(9) 0.0553(11) 0.0382(9) -0.0056(8) 0.0075(7) 0.0022(8)
C32 0.0356(8) 0.0369(8) 0.0308(8) -0.0023(6) 0.0119(7) 0.0011(7)
C33 0.0403(9) 0.0307(8) 0.0276(7) -0.0017(6) 0.0113(6) -0.0009(6)
C34 0.0364(8) 0.0358(8) 0.0266(7) 0.0008(6) 0.0083(6) 0.0013(7)
C35 0.0428(9) 0.0351(8) 0.0228(7) 0.0005(6) 0.0063(6) -0.0014(7)
C36 0.0373(8) 0.0327(8) 0.0235(7) -0.0023(6) 0.0109(6) -0.0036(6)
C37 0.0431(10) 0.0483(10) 0.0412(10) 0.0036(8) 0.0093(8) 0.0073(8)
C38 0.0447(10) 0.0409(10) 0.0451(10) -0.0021(8) -0.0066(8) -0.0042(8)
C39 0.0684(19) 0.066(2) 0.057(3) -0.032(2) 0.023(2) -0.0325(17)
C40 0.123(3) 0.0505(19) 0.096(5) -0.025(3) 0.054(4) -0.033(2)
C39' 0.0684(19) 0.066(2) 0.057(3) -0.032(2) 0.023(2) -0.0325(17)
C40' 0.123(3) 0.0505(19) 0.096(5) -0.025(3) 0.054(4) -0.033(2)
C41 0.0383(8) 0.0335(8) 0.0319(8) -0.0026(6) 0.0104(7) -0.0009(7)
C42 0.0452(10) 0.0370(9) 0.0391(9) 0.0008(7) 0.0145(8) -0.0009(7)
C43 0.0627(13) 0.0368(10) 0.0604(13) 0.0084(9) 0.0230(10) 0.0010(9)
C44 0.0717(15) 0.0382(11) 0.0843(17) 0.0036(11) 0.0283(13) 0.0096(10)
C45 0.0679(15) 0.0472(12) 0.0919(18) -0.0030(12) 0.0417(14) 0.0126(10)
C46 0.0539(11) 0.0426(10) 0.0597(12) -0.0019(9) 0.0297(10) 0.0025(8)
C47 0.117(3) 0.0426(13) 0.140(3) 0.0129(16) 0.057(2) 0.0203(15)
C48 0.134(3) 0.0487(15) 0.201(5) -0.024(2) 0.098(3) -0.0062(18)

loop_
_atom_type_symbol
_atom_type_description
_atom_type_scat_dispersion_real
_atom_type_scat_dispersion_imag
_atom_type_scat_source
C C 0.0181 0.0091 'International Tables Vol C Tables 4.2.6.8 and 6.1.1.4'
H H 0.0000 0.0000 'International Tables Vol C Tables 4.2.6.8 and 6.1.1.4'
N N 0.0311 0.0180 'International Tables Vol C Tables 4.2.6.8 and 6.1.1.4'
O O 0.0492 0.0322 'International Tables Vol C Tables 4.2.6.8 and 6.1.1.4'

loop_
_geom_angle_atom_site_label_1
_geom_angle_atom_site_label_2
_geom_angle_atom_site_label_3
_geom_angle
C14 O7 C15 118.24(19)
C1 N1 C8 111.74(14)
O2 N2 O3 123.4(2)
O2 N2 C13 119.78(17)
O3 N2 C13 116.83(19)
O4 N3 O5 124.27(18)
O4 N3 C11 120.22(16)
O5 N3 C11 115.43(17)
O1 C1 N1 125.61(15)
O1 C1 C2 125.87(15)
N1 C1 C2 108.37(14)
C3 C2 C9 115.38(14)
C3 C2 C1 101.57(13)
C9 C2 C1 107.48(13)
C3 C2 C12 112.96(13)
C9 C2 C12 104.06(13)
C1 C2 C12 115.71(13)
C4 C3 C8 120.02(16)
C4 C3 C2 130.69(16)
C8 C3 C2 109.29(14)
C3 C4 C5 118.31(19)
C6 C5 C4 120.79(18)
C5 C6 C7 121.53(18)
C8 C7 C6 117.01(19)
C7 C8 C3 122.33(17)
C7 C8 N1 128.66(17)
C3 C8 N1 109.00(15)
C10 C9 C2 103.11(14)
C13 C10 C9 115.34(17)
C13 C10 C11 116.53(15)
C9 C10 C11 102.62(14)
C14 C11 C10 115.64(15)
C14 C11 N3 103.19(14)
C10 C11 N3 107.59(15)
C14 C11 C12 115.22(16)
C10 C11 C12 105.16(13)
N3 C11 C12 109.81(14)
C17 C12 C11 116.71(14)
C17 C12 C2 116.74(14)
C11 C12 C2 105.71(14)
N2 C13 C10 111.45(16)
O6 C14 O7 126.6(2)
O6 C14 C11 123.86(19)
O7 C14 C11 109.53(17)
C16 C15 O7 113.4(2)
C22 C17 C18 117.56(19)
C22 C17 C12 118.46(17)
C18 C17 C12 123.97(17)
C19 C18 C17 120.5(2)
C20 C19 C18 121.7(2)
C21 C20 C19 117.5(2)
C21 C20 C23 120.9(3)
C19 C20 C23 121.5(3)
C20 C21 C22 121.7(2)
C17 C22 C21 120.9(2)
C24 C23 C20 112.3(3)
C38 O14 C39 130.4(3)
C38 O14 C39' 105.0(2)
C25 N4 C32 111.99(14)
O9 N5 O10 123.9(5)
O9 N5 O10' 117.7(4)
O9 N5 C37 119.7(2)
O10 N5 C37 112.6(4)
O10' N5 C37 120.1(4)
O11 N6 O12 124.43(17)
O11 N6 C35 120.49(16)
O12 N6 C35 115.07(17)
O8 C25 N4 125.53(15)
O8 C25 C26 126.28(15)
N4 C25 C26 108.07(13)
C27 C26 C33 116.18(13)
C27 C26 C25 101.51(13)
C33 C26 C25 108.25(13)
C27 C26 C36 112.22(13)
C33 C26 C36 103.20(12)
C25 C26 C36 115.96(13)
C28 C27 C32 119.92(16)
C28 C27 C26 130.77(16)
C32 C27 C26 109.30(14)
C27 C28 C29 118.76(17)
C30 C29 C28 120.36(17)
C29 C30 C31 121.63(18)
C32 C31 C30 116.90(18)
C31 C32 C27 122.42(16)
C31 C32 N4 128.48(16)
C27 C32 N4 109.10(14)
C34 C33 C26 102.38(13)
C37 C34 C33 116.08(15)
C37 C34 C35 117.55(14)
C33 C34 C35 103.34(13)
C38 C35 C34 112.61(16)
C38 C35 N6 104.13(14)
C34 C35 N6 109.35(13)
C38 C35 C36 115.63(14)
C34 C35 C36 104.91(13)
N6 C35 C36 110.20(14)
C41 C36 C35 117.07(14)
C41 C36 C26 117.36(13)
C35 C36 C26 105.78(13)
N5 C37 C34 108.10(15)
O13 C38 O14 125.8(2)
O13 C38 C35 122.36(19)
O14 C38 C35 111.86(19)
O14 C39 C40 104.7(4)
C40' C39' O14 104.1(4)
C46 C41 C42 118.20(17)
C46 C41 C36 118.45(16)
C42 C41 C36 123.33(15)
C43 C42 C41 120.57(18)
C42 C43 C44 121.2(2)
C45 C44 C43 118.1(2)
C45 C44 C47 121.6(2)
C43 C44 C47 120.3(2)
C44 C45 C46 121.2(2)
C41 C46 C45 120.7(2)
C48 C47 C44 112.4(3)

loop_
_geom_bond_atom_site_label_1
_geom_bond_atom_site_label_2
_geom_bond_distance
O1 C1 1.232(2)
O2 N2 1.213(2)
O3 N2 1.214(2)
O4 N3 1.213(2)
O5 N3 1.220(2)
O6 C14 1.193(3)
O7 C14 1.331(3)
O7 C15 1.477(3)
N1 C1 1.348(2)
N1 C8 1.411(2)
N2 C13 1.507(3)
N3 C11 1.551(2)
C1 C2 1.543(2)
C2 C3 1.507(2)
C2 C9 1.542(2)
C2 C12 1.570(2)
C3 C4 1.384(2)
C3 C8 1.388(2)
C4 C5 1.397(3)
C5 C6 1.378(3)
C6 C7 1.392(3)
C7 C8 1.383(3)
C9 C10 1.530(2)
C10 C13 1.520(3)
C10 C11 1.547(2)
C11 C14 1.532(3)
C11 C12 1.557(2)
C12 C17 1.516(3)
C15 C16 1.454(5)
C17 C22 1.386(3)
C17 C18 1.392(3)
C18 C19 1.391(3)
C19 C20 1.376(4)
C20 C21 1.374(4)
C20 C23 1.521(3)
C21 C22 1.388(3)
C23 C24 1.488(4)
O8 C25 1.229(2)
O9 N5 1.191(3)
O10 N5 1.214(6)
O10' N5 1.231(5)
O11 N6 1.215(2)
O12 N6 1.225(2)
O13 C38 1.200(3)
O14 C38 1.321(3)
O14 C39 1.383(4)
O14 C39' 1.588(5)
N4 C25 1.349(2)
N4 C32 1.405(2)
N5 C37 1.497(3)
N6 C35 1.551(2)
C25 C26 1.549(2)
C26 C27 1.506(2)
C26 C33 1.540(2)
C26 C36 1.570(2)
C27 C28 1.381(2)
C27 C32 1.390(2)
C28 C29 1.394(3)
C29 C30 1.384(3)
C30 C31 1.394(3)
C31 C32 1.381(3)
C33 C34 1.526(2)
C34 C37 1.523(2)
C34 C35 1.536(2)
C35 C38 1.522(3)
C35 C36 1.559(2)
C36 C41 1.514(2)
C39 C40 1.513(8)
C39' C40' 1.500(8)
C41 C46 1.388(3)
C41 C42 1.395(2)
C42 C43 1.384(3)
C43 C44 1.394(3)
C44 C45 1.376(4)
C44 C47 1.524(3)
C45 C46 1.394(3)
C47 C48 1.461(5)

loop_
_geom_hbond_atom_site_label_D
_geom_hbond_atom_site_label_H
_geom_hbond_atom_site_label_A
_geom_hbond_distance_DH
_geom_hbond_distance_HA
_geom_hbond_distance_DA
_geom_hbond_angle_DHA
_geom_hbond_site_symmetry_A
N1 H1 O8 0.85(2) 2.06(3) 2.8883(19) 165(2) .
C10 H10 O1 1.00 2.39 3.078(2) 125.2 .
C12 H12 O4 1.00 2.18 2.742(2) 113.6 .
C15 H15B O13 0.99 2.34 3.296(3) 163.4 1_454
N4 H4 O1 0.89(2) 1.92(2) 2.8047(18) 171(2) .
C34 H34 O8 1.00 2.31 3.040(2) 128.7 .
C36 H36 O11 1.00 2.14 2.738(2) 116.9 .
C40' H40E N4 0.98 2.65 3.601(6) 164.4 4_666
